data_1520198
loop_
_publ_author_name
'Callear, Samantha K.'
'Hursthouse, Michael B.'

_publ_section_title
;
 Succinic acid di-2-imidazolidinone
;
_journal_name_full 'Crystal Structure Report Archive'
_journal_page_first 522
_journal_year 2008
_chemical_formula_sum 'C10 H18 N4 O6'
_chemical_formula_weight 290.28
_chemical_name_systematic
;
succinic acid & 2-imidazolidinone
;
_space_group_IT_number 2
_symmetry_cell_setting triclinic
_symmetry_space_group_name_Hall '-P 1'
_symmetry_space_group_name_H-M 'P -1'
_atom_sites_solution_hydrogens geom
_atom_sites_solution_primary direct
_atom_sites_solution_secondary difmap
_cell_angle_alpha 104.839(3)
_cell_angle_beta 91.938(3)
_cell_angle_gamma 95.093(3)
_cell_formula_units_Z 2
_cell_length_a 5.5097(15)
_cell_length_b 9.529(2)
_cell_length_c 13.030(3)
_cell_measurement_reflns_used 913
_cell_measurement_temperature 120(2)
_cell_measurement_theta_max 29.25
_cell_measurement_theta_min 3.61
_cell_volume 657.5(3)
_computing_cell_refinement 'Bruker SAINT'
_computing_data_collection 'Bruker APEX2'
_computing_data_reduction 'Bruker SAINT'
_computing_structure_refinement 'SHELXL-97 (Sheldrick, 1997)'
_diffrn_ambient_temperature 120(2)
_diffrn_measured_fraction_theta_full 0.965
_diffrn_measured_fraction_theta_max 0.965
_diffrn_measurement_device_type 'Bruker SMART APEX2 CCD diffractometer'
_diffrn_measurement_method 'fine-slice \w scans'
_diffrn_radiation_monochromator 'silicon 111'
_diffrn_radiation_source 'Daresbury SRS station 9.8'
_diffrn_radiation_type synchrotron
_diffrn_radiation_wavelength 0.6905
_diffrn_reflns_av_R_equivalents 0.0277
_diffrn_reflns_av_sigmaI/netI 0.0424
_diffrn_reflns_limit_h_max 7
_diffrn_reflns_limit_h_min -7
_diffrn_reflns_limit_k_max 12
_diffrn_reflns_limit_k_min -12
_diffrn_reflns_limit_l_max 16
_diffrn_reflns_limit_l_min -16
_diffrn_reflns_number 5694
_diffrn_reflns_theta_full 26.64
_diffrn_reflns_theta_max 26.64
_diffrn_reflns_theta_min 2.98
_diffrn_standards_decay_% 5
_diffrn_standards_number 0
_exptl_absorpt_coefficient_mu 0.122
_exptl_absorpt_correction_T_max 0.9952
_exptl_absorpt_correction_T_min 0.9856
_exptl_absorpt_correction_type none
_exptl_crystal_colour colourless
_exptl_crystal_density_diffrn 1.466
_exptl_crystal_density_method 'not measured'
_exptl_crystal_description block
_exptl_crystal_F_000 308
_exptl_crystal_size_max 0.12
_exptl_crystal_size_mid 0.08
_exptl_crystal_size_min 0.04
_refine_diff_density_max 0.454
_refine_diff_density_min -0.475
_refine_diff_density_rms 0.058
_refine_ls_extinction_method none
_refine_ls_goodness_of_fit_ref 1.035
_refine_ls_hydrogen_treatment constr
_refine_ls_matrix_type full
_refine_ls_number_parameters 183
_refine_ls_number_reflns 2909
_refine_ls_number_restraints 0
_refine_ls_restrained_S_all 1.035
_refine_ls_R_factor_all 0.0626
_refine_ls_R_factor_gt 0.0507
_refine_ls_shift/su_max 0.000
_refine_ls_shift/su_mean 0.000
_refine_ls_structure_factor_coef Fsqd
_refine_ls_weighting_details 'calc w=1/[\s^2^(Fo^2^)+(0.0846P)^2^+0.3023P] where P=(Fo^2^+2Fc^2^)/3'
_refine_ls_weighting_scheme calc
_refine_ls_wR_factor_gt 0.1386
_refine_ls_wR_factor_ref 0.1486
_reflns_number_gt 2337
_reflns_number_total 2909
_reflns_threshold_expression >2sigma(I)
_cod_data_source_file eCrystal-522.cif
_cod_data_source_block ssf1338
_cod_depositor_comments
;
Citation :
Callear, Samantha K. and Hursthouse, Michael B. (2008) 
University of Southampton, Crystal Structure Report Archive. 
(doi:10.5258/ecrystals/522)

More at:
http://ecrystals.chem.soton.ac.uk/522/
;
_cod_original_sg_symbol_H-M P-1
_cod_database_code 1520198

loop_
_symmetry_equiv_pos_as_xyz
'x, y, z'
'-x, -y, -z'

loop_
_atom_site_label
_atom_site_type_symbol
_atom_site_fract_x
_atom_site_fract_y
_atom_site_fract_z
_atom_site_U_iso_or_equiv
_atom_site_adp_type
_atom_site_occupancy
_atom_site_symmetry_multiplicity
_atom_site_calc_flag
_atom_site_refinement_flags
_atom_site_disorder_assembly
_atom_site_disorder_group
C1 C 0.0960(3) 0.32238(17) 0.90949(13) 0.0175(3) Uani 1 1 d . . .
C2 C -0.0540(3) 0.42133(17) 0.98461(13) 0.0184(4) Uani 1 1 d . . .
H2A H -0.0702 0.3868 1.0498 0.022 Uiso 1 1 calc R . .
H2B H -0.2197 0.4153 0.9510 0.022 Uiso 1 1 calc R . .
O1A O 0.0212(2) 0.18438(13) 0.89571(10) 0.0232(3) Uani 1 1 d . . .
H1 H 0.1091 0.1331 0.8529 0.035 Uiso 1 1 calc R . .
O1B O 0.2693(2) 0.36534(13) 0.86537(10) 0.0252(3) Uani 1 1 d . . .
C22 C 0.5970(3) -0.01663(18) 0.29276(13) 0.0190(3) Uani 1 1 d . . .
C24 C 0.2806(3) 0.04334(19) 0.40366(14) 0.0214(4) Uani 1 1 d . . .
H24A H 0.1433 0.0823 0.3727 0.026 Uiso 1 1 calc R . .
H24B H 0.2789 0.0735 0.4822 0.026 Uiso 1 1 calc R . .
C25 C 0.2681(3) -0.12373(19) 0.36197(14) 0.0225(4) Uani 1 1 d . . .
H25A H 0.3026 -0.1700 0.4201 0.027 Uiso 1 1 calc R . .
H25B H 0.1063 -0.1653 0.3266 0.027 Uiso 1 1 calc R . .
N21 N 0.4589(3) -0.14198(17) 0.28625(13) 0.0280(4) Uani 1 1 d . . .
H21 H 0.4809 -0.2256 0.2415 0.034 Uiso 1 1 calc R . .
N23 N 0.5132(3) 0.09167(16) 0.36767(12) 0.0225(3) Uani 1 1 d . . .
H23 H 0.5894 0.1799 0.3916 0.027 Uiso 1 1 calc R . .
O22 O 0.7753(2) 0.00200(13) 0.23943(10) 0.0236(3) Uani 1 1 d . . .
C31 C 0.2363(3) 0.50094(17) 0.59371(13) 0.0178(3) Uani 1 1 d . . .
C32 C 0.4099(3) 0.44165(17) 0.51072(13) 0.0185(3) Uani 1 1 d . . .
H32A H 0.3150 0.3904 0.4437 0.022 Uiso 1 1 calc R . .
H32B H 0.5009 0.3693 0.5343 0.022 Uiso 1 1 calc R . .
O31A O 0.0674(3) 0.40081(14) 0.60433(11) 0.0299(3) Uani 1 1 d . . .
H31 H -0.0205 0.4369 0.6538 0.045 Uiso 1 1 calc R . .
O31B O 0.2497(2) 0.62819(13) 0.64550(10) 0.0238(3) Uani 1 1 d . . .
C42 C -0.7204(3) 0.39826(18) 1.20842(13) 0.0182(3) Uani 1 1 d . . .
C44 C -0.5363(3) 0.21210(19) 1.09930(14) 0.0210(4) Uani 1 1 d . . .
H44A H -0.3892 0.1899 1.1355 0.025 Uiso 1 1 calc R . .
H44B H -0.5274 0.1751 1.0214 0.025 Uiso 1 1 calc R . .
C45 C -0.7712(3) 0.14809(18) 1.13788(13) 0.0212(4) Uani 1 1 d . . .
H45A H -0.9016 0.1175 1.0802 0.025 Uiso 1 1 calc R . .
H45B H -0.7416 0.0640 1.1665 0.025 Uiso 1 1 calc R . .
N41 N -0.8318(3) 0.27267(16) 1.22157(11) 0.0211(3) Uani 1 1 d . . .
H41 H -0.9275 0.2665 1.2733 0.025 Uiso 1 1 calc R . .
N43 N -0.5639(3) 0.36760(15) 1.12953(11) 0.0199(3) Uani 1 1 d . . .
H43 H -0.4897 0.4324 1.1007 0.024 Uiso 1 1 calc R . .
O42 O -0.7538(2) 0.52470(13) 1.25851(10) 0.0234(3) Uani 1 1 d . . .

loop_
_atom_site_aniso_label
_atom_site_aniso_U_11
_atom_site_aniso_U_22
_atom_site_aniso_U_33
_atom_site_aniso_U_23
_atom_site_aniso_U_13
_atom_site_aniso_U_12
C1 0.0190(8) 0.0155(8) 0.0178(7) 0.0033(6) 0.0051(6) 0.0020(6)
C2 0.0167(8) 0.0168(8) 0.0213(8) 0.0033(6) 0.0074(6) 0.0016(6)
O1A 0.0264(7) 0.0147(6) 0.0268(6) 0.0015(5) 0.0127(5) 0.0001(5)
O1B 0.0259(7) 0.0172(6) 0.0315(7) 0.0031(5) 0.0169(5) 0.0010(5)
C22 0.0198(8) 0.0158(7) 0.0212(8) 0.0040(6) 0.0021(6) 0.0033(6)
C24 0.0213(8) 0.0185(8) 0.0238(8) 0.0041(6) 0.0070(6) 0.0006(6)
C25 0.0240(9) 0.0192(8) 0.0243(8) 0.0054(7) 0.0054(7) 0.0006(7)
N21 0.0280(8) 0.0151(7) 0.0372(9) -0.0006(6) 0.0134(7) 0.0006(6)
N23 0.0244(8) 0.0146(7) 0.0262(7) 0.0014(6) 0.0104(6) -0.0012(6)
O22 0.0239(6) 0.0194(6) 0.0267(7) 0.0033(5) 0.0102(5) 0.0033(5)
C31 0.0171(8) 0.0170(8) 0.0191(8) 0.0038(6) 0.0058(6) 0.0010(6)
C32 0.0185(8) 0.0156(7) 0.0201(8) 0.0017(6) 0.0082(6) 0.0013(6)
O31A 0.0324(7) 0.0187(6) 0.0339(7) -0.0018(5) 0.0215(6) -0.0051(5)
O31B 0.0239(6) 0.0168(6) 0.0275(7) -0.0006(5) 0.0135(5) 0.0003(5)
C42 0.0162(8) 0.0199(8) 0.0185(8) 0.0048(6) 0.0050(6) 0.0011(6)
C44 0.0212(8) 0.0180(8) 0.0236(8) 0.0037(6) 0.0086(6) 0.0027(6)
C45 0.0222(8) 0.0188(8) 0.0222(8) 0.0042(6) 0.0060(6) 0.0015(7)
N41 0.0218(7) 0.0191(7) 0.0222(7) 0.0048(6) 0.0104(6) -0.0004(6)
N43 0.0215(7) 0.0162(7) 0.0230(7) 0.0054(5) 0.0105(6) 0.0025(5)
O42 0.0237(7) 0.0187(6) 0.0267(7) 0.0025(5) 0.0124(5) 0.0021(5)

loop_
_atom_type_symbol
_atom_type_description
_atom_type_scat_dispersion_real
_atom_type_scat_dispersion_imag
_atom_type_scat_source
C C 0.0033 0.0016 'International Tables Vol C Tables 4.2.6.8 and 6.1.1.4'
H H 0.0000 0.0000 'International Tables Vol C Tables 4.2.6.8 and 6.1.1.4'
N N 0.0061 0.0033 'International Tables Vol C Tables 4.2.6.8 and 6.1.1.4'
O O 0.0106 0.0060 'International Tables Vol C Tables 4.2.6.8 and 6.1.1.4'

loop_
_geom_angle_atom_site_label_1
_geom_angle_atom_site_label_2
_geom_angle_atom_site_label_3
_geom_angle
_geom_angle_site_symmetry_1
_geom_angle_site_symmetry_3
O1B C1 O1A 123.33(14) . .
O1B C1 C2 124.02(15) . .
O1A C1 C2 112.65(13) . .
C1 C2 C2 113.23(17) . 2_567
C1 C2 H2A 108.9 . .
C2 C2 H2A 108.9 2_567 .
C1 C2 H2B 108.9 . .
C2 C2 H2B 108.9 2_567 .
H2A C2 H2B 107.7 . .
C1 O1A H1 109.5 . .
O22 C22 N21 127.08(16) . .
O22 C22 N23 123.64(16) . .
N21 C22 N23 109.28(15) . .
N23 C24 C25 102.56(13) . .
N23 C24 H24A 111.3 . .
C25 C24 H24A 111.3 . .
N23 C24 H24B 111.3 . .
C25 C24 H24B 111.3 . .
H24A C24 H24B 109.2 . .
N21 C25 C24 102.31(14) . .
N21 C25 H25A 111.3 . .
C24 C25 H25A 111.3 . .
N21 C25 H25B 111.3 . .
C24 C25 H25B 111.3 . .
H25A C25 H25B 109.2 . .
C22 N21 C25 112.17(14) . .
C22 N21 H21 123.9 . .
C25 N21 H21 123.9 . .
C22 N23 C24 111.24(14) . .
C22 N23 H23 124.4 . .
C24 N23 H23 124.4 . .
O31B C31 O31A 123.53(15) . .
O31B C31 C32 124.09(15) . .
O31A C31 C32 112.38(13) . .
C31 C32 C32 113.14(17) . 2_666
C31 C32 H32A 109.0 . .
C32 C32 H32A 109.0 2_666 .
C31 C32 H32B 109.0 . .
C32 C32 H32B 109.0 2_666 .
H32A C32 H32B 107.8 . .
C31 O31A H31 109.5 . .
O42 C42 N41 126.84(15) . .
O42 C42 N43 123.71(16) . .
N41 C42 N43 109.44(14) . .
N43 C44 C45 101.78(13) . .
N43 C44 H44A 111.4 . .
C45 C44 H44A 111.4 . .
N43 C44 H44B 111.4 . .
C45 C44 H44B 111.4 . .
H44A C44 H44B 109.3 . .
N41 C45 C44 101.42(13) . .
N41 C45 H45A 111.5 . .
C44 C45 H45A 111.5 . .
N41 C45 H45B 111.5 . .
C44 C45 H45B 111.5 . .
H45A C45 H45B 109.3 . .
C42 N41 C45 110.55(14) . .
C42 N41 H41 124.7 . .
C45 N41 H41 124.7 . .
C42 N43 C44 110.28(14) . .
C42 N43 H43 124.9 . .
C44 N43 H43 124.9 . .

loop_
_geom_bond_atom_site_label_1
_geom_bond_atom_site_label_2
_geom_bond_distance
_geom_bond_site_symmetry_2
C1 O1B 1.224(2) .
C1 O1A 1.307(2) .
C1 C2 1.500(2) .
C2 C2 1.510(3) 2_567
C2 H2A 0.9900 .
C2 H2B 0.9900 .
O1A H1 0.8400 .
C22 O22 1.248(2) .
C22 N21 1.340(2) .
C22 N23 1.353(2) .
C24 N23 1.456(2) .
C24 C25 1.539(2) .
C24 H24A 0.9900 .
C24 H24B 0.9900 .
C25 N21 1.458(2) .
C25 H25A 0.9900 .
C25 H25B 0.9900 .
N21 H21 0.8800 .
N23 H23 0.8800 .
C31 O31B 1.2218(19) .
C31 O31A 1.309(2) .
C31 C32 1.502(2) .
C32 C32 1.511(3) 2_666
C32 H32A 0.9900 .
C32 H32B 0.9900 .
O31A H31 0.8400 .
C42 O42 1.248(2) .
C42 N41 1.349(2) .
C42 N43 1.355(2) .
C44 N43 1.456(2) .
C44 C45 1.536(2) .
C44 H44A 0.9900 .
C44 H44B 0.9900 .
C45 N41 1.463(2) .
C45 H45A 0.9900 .
C45 H45B 0.9900 .
N41 H41 0.8800 .
N43 H43 0.8800 .

loop_
_geom_hbond_atom_site_label_D
_geom_hbond_atom_site_label_H
_geom_hbond_atom_site_label_A
_geom_hbond_distance_DH
_geom_hbond_distance_HA
_geom_hbond_distance_DA
_geom_hbond_angle_DHA
_geom_hbond_site_symmetry_A
O1A H1 O22 0.84 1.71 2.5293(17) 165.6 2_656
N21 H21 O1B 0.88 2.26 3.047(2) 148.8 2_656
O31A H31 O42 0.84 1.72 2.5418(17) 166.6 2_467
N41 H41 O31B 0.88 2.28 3.0023(19) 139.9 2_467
N23 H23 O31B 0.88 2.13 2.914(2) 147.3 2_666
N43 H43 O1B 0.88 2.12 2.879(2) 144.0 2_567
